data_2010239
loop_
_publ_author_name
'In, Y.'
'Doi, M.'
'Inoue, M.'
'Ishida, T.'

_publ_section_title
;
 Structure of ascidiacyclamide as the ethanol water solvate, a
 cytotoxic cyclic peptide from <i>Ascidian</i>
;
_journal_issue 12
_journal_name_full 'Acta Crystallographica Section C'
_journal_page_first 2015
_journal_page_last 2017
_journal_paper_doi 10.1107/S0108270194000685
_journal_volume 50
_journal_year 1994
_chemical_formula_moiety 'C36 H52 N8 O6 S2,C2 H5 O H,H2 O'
_chemical_formula_sum 'C38 H60 N8 O8 S2'
_chemical_formula_weight 821.073
_symmetry_cell_setting monoclinic
_symmetry_space_group_name_Hall 'C 2y'
_symmetry_space_group_name_H-M 'C 1 2 1'
_atom_type_scat_source IntTabIV
_cell_angle_alpha 90.
_cell_angle_beta 99.950(10)
_cell_angle_gamma 90.
_cell_formula_units_Z 2
_cell_length_a 14.360(2)
_cell_length_b 13.369(2)
_cell_length_c 12.905(2)
_cell_measurement_reflns_used 25
_cell_measurement_temperature 293
_cell_measurement_theta_max 21.5
_cell_measurement_theta_min 18.4
_cell_volume 2440.2(6)
_diffrn_measurement_device 'Rigaku AFC-5'
_diffrn_measurement_method \w-2\q
_diffrn_radiation_type CuK\a
_diffrn_radiation_wavelength 1.5418
_diffrn_reflns_av_R_equivalents 0.018
_diffrn_reflns_limit_h_max 16
_diffrn_reflns_limit_h_min 0
_diffrn_reflns_limit_k_max 15
_diffrn_reflns_limit_k_min 0
_diffrn_reflns_limit_l_max 14
_diffrn_reflns_limit_l_min -14
_diffrn_reflns_number 2201
_diffrn_reflns_theta_max 62
_diffrn_standards_decay_% .0
_diffrn_standards_interval_count 100
_diffrn_standards_number 4
_exptl_absorpt_coefficient_mu 1.374
_exptl_absorpt_correction_type none
_exptl_crystal_colour transparent
_exptl_crystal_density_diffrn 1.117
_exptl_crystal_density_meas 1.115
_exptl_crystal_description plates
_exptl_crystal_size_max 0.25
_exptl_crystal_size_mid 0.25
_exptl_crystal_size_min 0.15
_refine_diff_density_max 0.38
_refine_diff_density_min -0.42
_refine_ls_extinction_method none
_refine_ls_goodness_of_fit_obs 1.285
_refine_ls_number_parameters 264
_refine_ls_number_reflns 1828
_refine_ls_R_factor_obs 0.055
_refine_ls_shift/esd_max 0.52
_refine_ls_structure_factor_coef F
_refine_ls_weighting_details 'w = 1/\s^2^(F)'
_refine_ls_weighting_scheme calc
_refine_ls_wR_factor_obs 0.080
_reflns_number_observed 1960
_reflns_number_total 2021
_reflns_observed_criterion F>2\s(F)
_cod_data_source_file as1088.cif
_cod_data_source_block as1088a
_cod_depositor_comments
;
 Changing the _atom_site_occupancy data item value from '.' to '1'
 for all fully occupied atom sites.

 Antanas Vaitkus,
 2017-02-10

The following automatic conversions were performed:

'_refine_ls_weighting_scheme' value '1/\s^2^(F)' was changed to
'calc'. New tag '_refine_ls_weighting_details' was created. The value
of the new tag was set to 'w = 1/\s^2^(F)'.

Automatic conversion script
Id: cif_fix_values 3143 2015-03-26 13:38:13Z robertas 
;
_cod_original_cell_volume 2440.2(5)
_cod_original_sg_symbol_H-M 'C 2'
_cod_database_code 2010239

loop_
_atom_site_label
_atom_site_fract_x
_atom_site_fract_y
_atom_site_fract_z
_atom_site_U_iso_or_equiv
_atom_site_occupancy
N(1a) .6867(3) .0556 .0524(4) .077(2) 1.0
C(1) .7384(5) .0255(6) .1416(5) .084(3) 1.0
O(1) .8051(5) -.0337(6) .1467(5) .114(4) 1.0
C(2) .7134(5) .0698(6) .2402(5) .083(3) 1.0
N(2) .6491(4) .1485(5) .2346(4) .079(3) 1.0
C(3) .7490(7) .0367(9) .3393(6) .113(5) 1.0
S(3) .7047(2) .1049(4) .42740(10) .126(2) 1.0
C(4) .6396(5) .1760(7) .3271(5) .083(3) 1.0
C(5) .5756(5) .2612(7) .3478(4) .087(3) 1.0
C(6) .6202(6) .3621(7) .3296(6) .102(5) 1.0
C(7) .7197(6) .3690(10) .3979(8) .122(6) 1.0
C(8) .5550(10) .4466(8) .3490(10) .138(8) 1.0
N(2a) .4859(4) .2465(6) .2753(4) .084(3) 1.0
C(9) .4010(5) .2513(7) .3067(5) .091(4) 1.0
O(9) .3909(4) .2745(8) .3937(3) .130(4) 1.0
C(10) .3164(5) .2357(6) .2212(4) .082(3) 1.0
N(10) .3383(4) .1817(5) .1292(4) .078(3) 1.0
C(11) .2377(5) .1745(7) .2603(5) .093(4) 1.0
O(11) .2344(3) .0852(5) .1933(3) .087(2) 1.0
C(12) .1443(8) .2230(10) .2410(10) .143(8) 1.0
C(13) .2910(4) .1023(6) .1238(4) .069(3) 1.0
C(14) .2937(6) .0188(6) .0455(6) .093(4) 0.0455
C(15) .3621(7) -.0667(8) .0830(7) .114(6) 0.0455
C(16) .3160(10) -.1380(10) .147(2) .180(10) 0.0455
C(17) .364(2) -.2310(10) .153(4) .31(3) 0.0455
C(18) .4430(10) -.0345(9) .1340(10) .150(10) 0.0455
O(1)W .5000 .1868(7) .0000 .109(5) 1.0
O(1)Et .4520(10) .3830(10) .051(2) .170(10) 0.5
C(1)Et .5000 .553(4) .0000 .29(4) 1.0
C(2)Et .5000 .446(2) .0000 .51(7) 1.0
H(1a) .646(5) .104(6) .047(6) .07(2) 1
H(3) .795(5) -.019(6) .358(6) .08(2) 1
H(5) .564(5) .254(6) .415(6) .09(2) 1
H(6) .629(5) .359(6) .250(7) .08(2) 1
H(7)a .721(5) .326(6) .469(7) .10(2) 1
H(7)b .735(5) .447(6) .418(6) .11(2) 1
H(7)c .772(5) .341(6) .371(6) .09(2) 1
H(8)a .477(5) .419(6) .326(6) .12(2) 1
H(8)b .567(5) .513(6) .310(6) .11(2) 1
H(8)c .563(5) .463(6) .426(6) .11(2) 1
H(2a) .481(5) .234(6) .209(7) .11(2) 1
H(10) .285(5) .301(6) .199(6) .10(2) 1
H(11) .258(5) .155(6) .339(7) .06(2) 1
H(12)a .155(5) .300(7) .249(6) .09(2) 1
H(12)b .113(5) .197(6) .295(6) .12(2) 1
H(12)c .115(5) .195(6) .164(6) .11(2) 1
H(14) .774(5) -.012(6) -.030(6) .06(2) 1
H(15) .622(5) -.113(6) -.017(6) .11(2) 1
H(16)a .750(5) -.170(6) -.102(7) .11(2) 1
H(16)b .661(5) -.109(6) -.225(7) .13(2) 1
H(17)a .601(5) -.246(6) -.102(6) .10(2) 1
H(17)b .672(5) -.304(6) -.172(6) .12(2) 1
H(17)c .580(5) -.231(6) -.221(6) .10(2) 1
H(18)a .538(5) .026(6) -.108(6) .13(2) 1
H(18)b .508(5) -.099(6) -.124(6) .12(2) 1
H(18)c .561(5) -.029(6) -.217(7) .06(2) 1

loop_
_geom_angle_atom_site_label_1
_geom_angle_atom_site_label_2
_geom_angle_atom_site_label_3
_geom_angle
_geom_angle_publ_flag
C(1) N(1a) C(14) 119.9(5) no
N(1a) C(1) O(1) 123.8(4) no
N(1a) C(1) C(2) 116.0(4) no
O(1) C(1) C(2) 120.2(5) no
C(1) C(2) N(2) 120.4(4) no
C(1) C(2) C(3) 124.1(5) no
N(2) C(2) C(3) 115.5(5) no
C(2) N(2) C(4) 110.2(5) no
C(2) C(3) S(3) 109.7(4) no
C(3) S(3) C(4) 90.6(4) no
N(2) C(4) S(3) 114.0(3) no
N(2) C(4) C(5) 123.1(4) no
S(3) C(4) C(5) 122.9(3) no
C(4) C(5) C(6) 110.7(5) no
C(4) C(5) N(2a) 106.1(4) no
C(6) C(5) N(2a) 111.4(4) no
C(5) C(6) C(7) 109.8(5) no
C(5) C(6) C(8) 110.2(6) no
C(7) C(6) C(8) 113.4(6) no
C(5) N(2a) C(9) 122.7(5) no
N(2a) C(9) O(9) 123.7(4) no
N(2a) C(9) C(10) 115.4(4) no
O(9) C(9) C(10) 120.6(5) no
C(9) C(10) N(10) 113.6(4) no
C(9) C(10) C(11) 112.1(4) no
N(10) C(10) C(11) 105.9(4) no
C(10) N(10) C(13) 105.8(4) no
C(10) C(11) O(11) 100.9(4) no
C(10) C(11) C(12) 113.9(6) no
O(11) C(11) C(12) 109.1(6) no
C(11) O(11) C(13) 107.2(4) no
N(10) C(13) O(11) 119.7(4) no
N(1a) C(14) C(15) 108.9(5) no
C(14) C(15) C(16) 109.2(8) no
C(14) C(15) C(18) 112.4(7) no
C(16) C(15) C(18) 112.0(10) no
C(15) C(16) C(17) 110.0(10) no
O(1)Et C(2)Et C(1)Et 129.0(10) no

loop_
_geom_bond_atom_site_label_1
_geom_bond_atom_site_label_2
_geom_bond_distance
_geom_bond_publ_flag
N(1a) C(1) 1.320(8) no
N(1a) C(14) 1.428(8) no
C(1) O(1) 1.240(10) no
C(1) C(2) 1.500(10) no
C(2) N(2) 1.394(9) no
C(2) C(3) 1.370(10) no
N(2) C(4) 1.279(9) no
C(3) S(3) 1.670(10) no
S(3) C(4) 1.742(8) no
C(4) C(5) 1.520(10) no
C(5) C(6) 1.530(10) no
C(5) N(2a) 1.469(9) no
C(6) C(7) 1.550(10) no
C(6) C(8) 1.52(2) no
N(2a) C(9) 1.350(10) no
C(9) O(9) 1.200(10) no
C(9) C(10) 1.510(10) no
C(10) N(10) 1.470(9) no
C(10) C(11) 1.550(10) no
N(10) C(13) 1.255(8) no
C(11) O(11) 1.470(9) no
C(11) C(12) 1.48(2) no
O(11) C(13) 1.330(8) no
C(14) C(15) 1.530(10) no
C(15) C(16) 1.48(2) no
C(15) C(18) 1.31(2) no
C(16) C(17) 1.42(3) no
O(1)Et C(2)Et 1.33(2) no
C(1)Et C(2)Et 1.43(2) no
N(1a) H(1a) 0.87(7) no
C(3) H(3) 1.00(8) no
C(5) H(5) 0.92(8) no
C(6) H(6) 1.06(8) no
C(7) H(7)a 1.08(8) no
C(7) H(7)b 1.08(8) no
C(7) H(7)c 0.95(8) no
C(8) H(8)a 1.17(8) no
C(8) H(8)b 1.04(8) no
C(8) H(8)c 1.01(8) no
N(2a) H(2a) 0.86(8) no
C(10) H(10) 1.00(8) no
C(11) H(11) 1.04(8) no
C(12) H(12)a 1.04(8) no
C(12) H(12)b 0.95(8) no
C(12) H(12)c 1.08(8) no
C(14) H(14) 1.04(8) no
C(15) H(15) 1.11(8) no
C(16) H(16)a 1.11(8) no
C(16) H(16)b 1.08(8) no
C(17) H(17)a 0.91(8) no
C(17) H(17)b 1.15(8) no
C(17) H(17)c 1.08(8) no
C(18) H(18)a 0.93(8) no
C(18) H(18)b 1.13(8) no
C(18) H(18)c 1.08(8) no

loop_
_geom_torsion_atom_site_label_1
_geom_torsion_atom_site_label_2
_geom_torsion_atom_site_label_3
_geom_torsion_atom_site_label_4
_geom_torsion
_geom_torsion_publ_flag
N(1a) C(1) C(2) N(2) -9.2(6) yes
C(14') N(1a) C(1) C(2) 178.9(8) yes
C(9) N(2a) C(5) C(4) 132.3(7) yes
N(2a) C(5) C(4) N(2) 45.7(5) yes
N(2a) C(5) C(6) C(7) -173.3(8) yes
N(2a) C(5) C(6) C(8) 61.1(7) yes
N(10) C(10) C(9) N(2a) 21.9(6) yes
C(10) C(9) N(2a) C(5) 179.1(8) yes
C(1)' N(1a)' C(14) C(13) -133.0(6) yes
N(1a)' C(14) C(13) N(10) -31.1(9) yes
N(1a)' C(14) C(15) C(16) -151.0(10) yes
N(1a)' C(14) C(15) C(18) 85.0(10) yes
C(14) C(15) C(16) C(17) 161(2) yes
